data_4128389
loop_
_publ_author_name
'Spanopoulos, Ioannis'
'Hadar, Ido'
'Ke, Weijun'
'Tu, Qing'
'Chen, Michelle'
'Tsai, Hsinhan'
'He, Yihui'
'Shekhawat, Gajendra'
'Dravid, Vinayak P.'
'Wasielewski, Michael R.'
'Mohite, Aditya D.'
'Stoumpos, Constantinos C.'
'Kanatzidis, Mercouri G.'

_publ_section_title
;
 Uniaxial Expansion of the 2D Ruddlesden-Popper Perovskite Family for
 Improved Environmental Stability.
;
_journal_issue 13
_journal_name_full 'Journal of the American Chemical Society'
_journal_page_first 5518
_journal_page_last 5534
_journal_paper_doi 10.1021/jacs.9b01327
_journal_volume 141
_journal_year 2019
_chemical_formula_moiety (CH3(CH2)4NH3)2(CH3NH3)2Pb3I10
_chemical_formula_sum 'C12 H40 I10 N4 Pb3'
_chemical_formula_weight 2131.1
_chemical_name_common 'Pentylammonium Methylammonium Lead iodide'
_space_group_IT_number 7
_space_group_name_Hall 'P -2yc'
_space_group_name_H-M_alt 'P 1 c 1'
_symmetry_cell_setting monoclinic
_symmetry_Int_Tables_number 7
_symmetry_space_group_name_Hall 'P -2yc'
_symmetry_space_group_name_H-M 'P 1 c 1'
_cell_angle_alpha 90
_cell_angle_beta 95.5426(9)
_cell_angle_gamma 90
_cell_formula_units_Z 2
_cell_length_a 26.9783(2)
_cell_length_b 8.9540(2)
_cell_length_c 8.8757(6)
_cell_measurement_reflns_used 9910
_cell_measurement_temperature 293
_cell_measurement_theta_max 64.343
_cell_measurement_theta_min 6.552
_cell_volume 2134.02(15)
_computing_cell_refinement 'SAINT V8.34A (Bruker, 2017)'
_computing_data_collection 'APEX2 V2017.3 (Bruker, 2017)'
_computing_data_reduction 'Bruker SAINT'
_diffrn_ambient_temperature 293
_diffrn_detector_area_resol_mean 8
_diffrn_measured_fraction_theta_full 0.98
_diffrn_measured_fraction_theta_max 0.86
_diffrn_measurement_device 'four-circle diffractometer'
_diffrn_measurement_device_type 'Bruker Kappa APEX CCD area detector'
_diffrn_measurement_method '\w and \f scans'
_diffrn_radiation_monochromator 'MX optics'
_diffrn_radiation_probe x-ray
_diffrn_radiation_source microsource
_diffrn_radiation_type 'Mo K\a'
_diffrn_radiation_wavelength 0.71073
_diffrn_reflns_av_R_equivalents 0.0364
_diffrn_reflns_av_unetI/netI 0.0428
_diffrn_reflns_limit_h_max 38
_diffrn_reflns_limit_h_min -38
_diffrn_reflns_limit_k_max 12
_diffrn_reflns_limit_k_min -12
_diffrn_reflns_limit_l_max 10
_diffrn_reflns_limit_l_min -13
_diffrn_reflns_number 23920
_diffrn_reflns_theta_full 30.51
_diffrn_reflns_theta_max 32.56
_diffrn_reflns_theta_min 3.22
_diffrn_source 'sealed tube'
_exptl_absorpt_coefficient_mu 19.048
_exptl_absorpt_correction_T_max 0.7464
_exptl_absorpt_correction_T_min 0.3420
_exptl_absorpt_correction_type multi-scan
_exptl_absorpt_process_details 'Scale APEX3'
_exptl_crystal_density_diffrn 3.3165
_exptl_crystal_description 'brown plate'
_exptl_crystal_F_000 1832
_exptl_crystal_size_max 0.160
_exptl_crystal_size_mid 0.080
_exptl_crystal_size_min 0.050
_refine_diff_density_max 1.68
_refine_diff_density_min -2.01
_refine_ls_abs_structure_details '  5237 of Friedel pairs used in the refinement'
_refine_ls_extinction_method none
_refine_ls_goodness_of_fit_gt 2.13
_refine_ls_goodness_of_fit_ref 1.93
_refine_ls_hydrogen_treatment constr
_refine_ls_number_constraints 174
_refine_ls_number_parameters 171
_refine_ls_number_reflns 11948
_refine_ls_number_restraints 20
_refine_ls_R_factor_all 0.0571
_refine_ls_R_factor_gt 0.0432
_refine_ls_shift/su_max 0.0499
_refine_ls_shift/su_mean 0.0035
_refine_ls_structure_factor_coef Fsqd
_refine_ls_weighting_details w=1/(\s^2^(I)+0.0004I^2^)
_refine_ls_weighting_scheme sigma
_refine_ls_wR_factor_gt 0.1222
_refine_ls_wR_factor_ref 0.1270
_reflns_number_gt 9185
_reflns_number_total 11948
_reflns_threshold_expression I>2\s(I)
_cod_data_source_file ja9b01327_si_008.cif
_cod_data_source_block C5N3
_cod_depositor_comments
;
The following automatic conversions were performed:

data item '_diffrn_radiation_probe' value 'X-ray' was changed to
'x-ray' in accordance with the
/home/data/users/saulius/crontab/automatic-downloads/current/ACS/lib/dictionaries/cif_core.dic
dictionary named 'cif_core.dic' version 2.4.2 last updated on
2011-04-26.

Automatic conversion script
Id: cif_fix_values 6909 2019-04-08 15:41:33Z antanas 
;
_cod_database_code 4128389

loop_
_space_group_symop_id
_space_group_symop_operation_xyz
1 x,y,z
2 x,-y,z+1/2

loop_
_atom_site_label
_atom_site_type_symbol
_atom_site_fract_x
_atom_site_fract_y
_atom_site_fract_z
_atom_site_adp_type
_atom_site_U_iso_or_equiv
_atom_site_site_symmetry_multiplicity
_atom_site_occupancy
_atom_site_calc_flag
Pb1 Pb 0.00139(3) 0.75187(6) 0.00533(9) Uani 0.04030(18) 2 1 d
Pb2 Pb -0.23753(4) 0.75004(7) -0.06548(10) Uani 0.03432(8) 2 1 d
Pb3 Pb 0.52352(3) 0.25171(6) 0.36363(9) Uani 0.03186(15) 2 1 d
I1 I 0.11299(6) 0.81665(18) 0.0335(3) Uani 0.1063(8) 2 1 d
I2 I 0.41212(5) 0.31607(17) 0.3356(3) Uani 0.1018(7) 2 1 d
I3 I -0.01738(6) 1.00115(18) 0.24689(13) Uani 0.0796(6) 2 1 d
I4 I -0.35454(6) 0.79109(17) -0.0981(3) Uani 0.0865(5) 2 1 d
I5 I -0.48481(6) 0.99985(19) -0.38901(13) Uani 0.0706(5) 2 1 d
I6 I 0.01065(7) 0.5011(2) 0.25861(14) Uani 0.0868(6) 2 1 d
I7 I -0.46022(6) 0.50504(16) -0.38781(13) Uani 0.0767(6) 2 1 d
I8 I -0.12085(6) 0.29251(17) 0.4696(3) Uani 0.0905(6) 2 1 d
I9 I -0.22810(7) 0.9913(3) 0.1953(2) Uani 0.1181(8) 2 1 d
I10 I -0.24862(7) 0.5171(2) -0.33683(18) Uani 0.1072(7) 2 1 d
N1 N 0.4875(7) 0.765(2) 0.243(3) Uiso 0.242(6) 2 1 d
C8 C 0.2044(3) 0.3831(11) 0.0107(16) Uiso 0.099(2) 2 1 d
C5 C 0.1237(3) 0.2567(14) -0.0312(12) Uiso 0.099(2) 2 1 d
C6 C 0.1534(3) 0.3700(13) 0.0636(13) Uiso 0.099(2) 2 1 d
N3 N -0.3695(16) 0.768(3) 0.435(4) Uiso 0.273(14) 2 1 d
N4 N -0.1264(11) 0.736(3) 0.353(3) Uiso 0.205(10) 2 1 d
C4 C 0.3697(8) 0.852(4) 0.367(2) Uiso 0.242(6) 2 1 d
N2 N 0.0773(3) 0.2193(14) 0.0412(14) Uiso 0.099(2) 2 1 d
C7 C 0.3195(8) 0.893(3) 0.290(2) Uiso 0.242(6) 2 1 d
C10 C 0.2264(3) 0.5319(10) 0.0573(17) Uiso 0.099(2) 2 1 d
C9 C -0.1341(14) 0.740(3) 0.518(3) Uiso 0.205(10) 2 1 d
C11 C 0.2811(3) 0.5311(14) 0.0391(18) Uiso 0.099(2) 2 1 d
C12 C -0.3679(18) 0.730(4) 0.271(4) Uiso 0.273(14) 2 1 d
C14 C 0.3975(7) 0.760(3) 0.262(3) Uiso 0.242(6) 2 1 d
C15 C 0.2941(8) 0.999(3) 0.388(4) Uiso 0.242(6) 2 1 d
C16 C 0.4474(8) 0.718(3) 0.339(3) Uiso 0.242(6) 2 1 d
H1n3 H -0.378723 0.689832 0.483186 Uiso 0.3281 2 1 d
H2n3 H -0.340044 0.795962 0.472993 Uiso 0.3281 2 1 d
H3n3 H -0.390619 0.840158 0.443255 Uiso 0.3281 2 1 d
H1n4 H -0.141324 0.658106 0.310841 Uiso 0.2465 2 1 d
H2n4 H -0.138597 0.816534 0.308663 Uiso 0.2465 2 1 d
H3n4 H -0.094646 0.730663 0.342471 Uiso 0.2465 2 1 d
H1n2 H 0.054677 0.186347 -0.027326 Uiso 0.1183 2 1 d
H2n2 H 0.083891 0.150906 0.109827 Uiso 0.1183 2 1 d
H3n2 H 0.066284 0.299007 0.083184 Uiso 0.1183 2 1 d
H1c8 H 0.202017 0.374586 -0.097597 Uiso 0.1183 2 1 d
H2c8 H 0.225255 0.304884 0.055204 Uiso 0.1183 2 1 d
H1c5 H 0.143237 0.167925 -0.039027 Uiso 0.1183 2 1 d
H2c5 H 0.114861 0.29686 -0.130473 Uiso 0.1183 2 1 d
H1c6 H 0.136937 0.465092 0.054142 Uiso 0.1183 2 1 d
H2c6 H 0.156236 0.339089 0.167649 Uiso 0.1183 2 1 d
H1c4 H 0.36558 0.795649 0.45679 Uiso 0.2904 2 1 d
H2c4 H 0.38811 0.941607 0.393621 Uiso 0.2904 2 1 d
H1c7 H 0.299707 0.803989 0.273926 Uiso 0.2904 2 1 d
H2c7 H 0.323506 0.938961 0.194466 Uiso 0.2904 2 1 d
H1c10 H 0.221454 0.550644 0.161342 Uiso 0.1183 2 1 d
H2c10 H 0.210368 0.608751 -0.005117 Uiso 0.1183 2 1 d
H1c9 H -0.126669 0.644021 0.561866 Uiso 0.2465 2 1 d
H2c9 H -0.112515 0.813872 0.567597 Uiso 0.2465 2 1 d
H3c9 H -0.168138 0.765526 0.52891 Uiso 0.2465 2 1 d
H1c11 H 0.287825 0.599349 -0.039776 Uiso 0.1183 2 1 d
H2c11 H 0.299326 0.561106 0.132412 Uiso 0.1183 2 1 d
H3c11 H 0.291109 0.432266 0.013019 Uiso 0.1183 2 1 d
H1c12 H -0.398056 0.76301 0.214375 Uiso 0.3281 2 1 d
H2c12 H -0.339909 0.778617 0.232932 Uiso 0.3281 2 1 d
H3c12 H -0.364692 0.623772 0.259904 Uiso 0.3281 2 1 d
H1c14 H 0.402056 0.817255 0.172425 Uiso 0.2904 2 1 d
H2c14 H 0.378888 0.671465 0.233836 Uiso 0.2904 2 1 d
H1c15 H 0.259216 1.003037 0.354499 Uiso 0.2904 2 1 d
H2c15 H 0.298514 0.965851 0.491152 Uiso 0.2904 2 1 d
H3c15 H 0.308341 1.096908 0.380758 Uiso 0.2904 2 1 d
H1c16 H 0.44877 0.6117 0.353847 Uiso 0.2904 2 1 d
H2c16 H 0.452268 0.767005 0.435732 Uiso 0.2904 2 1 d
H1n1 H 0.497119 0.85517 0.267757 Uiso 0.2904 2 1 d
H2n1 H 0.512708 0.704165 0.25853 Uiso 0.2904 2 1 d
H3n1 H 0.476038 0.762398 0.148454 Uiso 0.2904 2 1 d

loop_
_atom_site_aniso_label
_atom_site_aniso_type_symbol
_atom_site_aniso_U_11
_atom_site_aniso_U_22
_atom_site_aniso_U_33
_atom_site_aniso_U_12
_atom_site_aniso_U_13
_atom_site_aniso_U_23
Pb1 Pb 0.0426(3) 0.0338(3) 0.0450(3) -0.0014(2) 0.0067(2) -0.0005(2)
Pb2 Pb 0.03766(14) 0.03188(14) 0.03362(14) -0.00008(9) 0.00441(10) 0.00005(9)
Pb3 Pb 0.0434(3) 0.0264(2) 0.02593(17) 0.0019(2) 0.00433(18) -0.00014(16)
I1 I 0.0478(9) 0.0692(11) 0.2013(18) -0.0048(8) 0.0098(10) -0.0048(12)
I2 I 0.0328(7) 0.0686(10) 0.2026(17) 0.0039(8) 0.0045(9) -0.0019(11)
I3 I 0.1056(12) 0.0660(9) 0.0682(7) -0.0024(8) 0.0130(8) -0.0328(6)
I4 I 0.0287(6) 0.1006(10) 0.1296(11) -0.0061(10) 0.0045(6) -0.0002(14)
I5 I 0.1129(12) 0.0488(7) 0.0527(5) 0.0113(6) 0.0211(7) 0.0286(5)
I6 I 0.1433(15) 0.0592(9) 0.0569(6) -0.0132(8) 0.0040(8) 0.0277(6)
I7 I 0.1345(15) 0.0476(7) 0.0486(5) 0.0016(8) 0.0120(8) -0.0298(5)
I8 I 0.0330(7) 0.0922(9) 0.1452(12) -0.0098(10) 0.0032(7) 0.0017(14)
I9 I 0.1180(15) 0.1196(14) 0.1164(11) -0.0101(11) 0.0100(10) -0.0952(11)
I10 I 0.1335(16) 0.0956(12) 0.0892(9) 0.0326(10) -0.0060(9) -0.0652(8)

loop_
_atom_type_symbol
_atom_type_scat_dispersion_real
_atom_type_scat_dispersion_imag
_atom_type_scat_source
C 0.0033 0.0016 'International Tables Vol C tables 4.2.6.8 and 6.1.1.1'
H 0.0000 0.0000 'International Tables Vol C tables 4.2.6.8 and 6.1.1.1'
I -0.4742 1.8119 'International Tables Vol C tables 4.2.6.8 and 6.1.1.1'
N 0.0061 0.0033 'International Tables Vol C tables 4.2.6.8 and 6.1.1.1'
Pb -3.3944 10.1111 'International Tables Vol C tables 4.2.6.8 and 6.1.1.1'

loop_
_geom_angle_atom_site_label_1
_geom_angle_atom_site_label_2
_geom_angle_atom_site_label_3
_geom_angle_site_symmetry_1
_geom_angle_site_symmetry_3
_geom_angle
I1 Pb1 I3 . . 91.81(5)
I1 Pb1 I3 . 2_574 90.79(5)
I1 Pb1 I6 . . 93.85(5)
I1 Pb1 I6 . 2_564 92.82(6)
I1 Pb1 I8 . 2_564 175.88(5)
I3 Pb1 I3 . 2_574 88.49(4)
I3 Pb1 I6 . . 91.49(4)
I3 Pb1 I6 . 2_564 175.34(6)
I3 Pb1 I8 . 2_564 85.78(5)
I3 Pb1 I6 2_574 . 175.36(5)
I3 Pb1 I6 2_574 2_564 90.93(4)
I3 Pb1 I8 2_574 2_564 85.81(5)
I6 Pb1 I6 . 2_564 88.73(4)
I6 Pb1 I8 . 2_564 89.56(5)
I6 Pb1 I8 2_564 2_564 89.56(5)
I4 Pb2 I8 . 2_564 179.50(6)
I4 Pb2 I9 . . 89.80(6)
I4 Pb2 I9 . 2_574 89.87(5)
I4 Pb2 I10 . . 89.25(6)
I4 Pb2 I10 . 2_565 89.49(6)
I8 Pb2 I9 2_564 . 90.07(6)
I8 Pb2 I9 2_564 2_574 90.61(6)
I8 Pb2 I10 2_564 . 90.90(6)
I8 Pb2 I10 2_564 2_565 90.03(6)
I9 Pb2 I9 . 2_574 89.15(6)
I9 Pb2 I10 . . 177.77(6)
I9 Pb2 I10 . 2_565 93.04(6)
I9 Pb2 I10 2_574 . 88.83(6)
I9 Pb2 I10 2_574 2_565 177.72(6)
I10 Pb2 I10 . 2_565 88.98(5)
I2 Pb3 I4 . 2_665 175.61(5)
I2 Pb3 I5 . 1_646 93.20(5)
I2 Pb3 I5 . 2_665 94.28(5)
I2 Pb3 I7 . 1_656 89.46(5)
I2 Pb3 I7 . 2_665 90.85(5)
I4 Pb3 I5 2_665 1_646 89.00(5)
I4 Pb3 I5 2_665 2_665 89.55(5)
I4 Pb3 I7 2_665 1_656 86.66(5)
I4 Pb3 I7 2_665 2_665 87.02(5)
I5 Pb3 I5 1_646 2_665 88.83(4)
I5 Pb3 I7 1_646 1_656 92.37(4)
I5 Pb3 I7 1_646 2_665 175.79(5)
I5 Pb3 I7 2_665 1_656 176.00(5)
I5 Pb3 I7 2_665 2_665 89.74(4)
I7 Pb3 I7 1_656 2_665 88.80(4)
Pb1 I1 N2 . 1_565 86.03(15)
Pb1 I3 Pb1 . 2_575 161.74(6)
Pb1 I3 N2 . 1_565 83.05(19)
Pb1 I3 N2 2_575 1_565 85.53(19)
Pb2 I4 Pb3 . 2_464 166.63(6)
Pb3 I5 Pb3 1_464 2_464 171.91(6)
Pb3 I5 N1 1_464 2_474 77.0(6)
Pb3 I5 N1 2_464 2_474 105.3(6)
Pb1 I6 Pb1 . 2_565 171.01(7)
Pb1 I6 N2 . . 96.9(2)
Pb1 I6 N2 2_565 . 87.0(2)
Pb3 I7 Pb3 1_454 2_464 163.97(6)
Pb3 I7 N1 1_454 2_464 70.4(5)
Pb3 I7 N3 1_454 1_554 101.8(5)
Pb3 I7 N1 2_464 2_464 99.9(5)
Pb3 I7 N3 2_464 1_554 90.3(5)
N1 I7 N3 2_464 1_554 165.5(6)
Pb1 I8 Pb2 2_565 2_565 166.16(6)
Pb1 I8 N4 2_565 2_565 92.0(5)
Pb2 I8 N4 2_565 2_565 87.2(5)
Pb2 I9 Pb2 . 2_575 170.06(7)
Pb2 I9 N4 . . 81.9(4)
Pb2 I9 N4 2_575 . 107.5(4)
Pb2 I10 Pb2 . 2_564 166.56(7)
I5 N1 I7 2_675 2_665 107.9(9)
I5 N1 C16 2_675 . 138.6(15)
I5 N1 H1n1 2_675 . 41.89
I5 N1 H2n1 2_675 . 109.09
I5 N1 H3n1 2_675 . 70.61
I7 N1 C16 2_665 . 112.1(14)
I7 N1 H1n1 2_665 . 133.38
I7 N1 H2n1 2_665 . 35.89
I7 N1 H3n1 2_665 . 75.36
C16 N1 H1n1 . . 109.47
C16 N1 H2n1 . . 109.47
C16 N1 H3n1 . . 109.46
H1n1 N1 H2n1 . . 109.48
H1n1 N1 H3n1 . . 109.47
H2n1 N1 H3n1 . . 109.48
C6 C8 C10 . . 109.5(9)
C6 C8 H1c8 . . 109.47
C6 C8 H2c8 . . 109.47
C10 C8 H1c8 . . 109.47
C10 C8 H2c8 . . 109.47
H1c8 C8 H2c8 . . 109.48
C6 C5 N2 . . 109.5(9)
C6 C5 H1c5 . . 109.47
C6 C5 H2c5 . . 109.47
N2 C5 H1c5 . . 109.47
N2 C5 H2c5 . . 109.46
H1c5 C5 H2c5 . . 109.48
C8 C6 C5 . . 109.5(9)
C8 C6 H1c6 . . 109.48
C8 C6 H2c6 . . 109.48
C5 C6 H1c6 . . 109.47
C5 C6 H2c6 . . 109.47
H1c6 C6 H2c6 . . 109.47
I7 N3 C12 1_556 . 110(2)
I7 N3 H1n3 1_556 . 23.14
I7 N3 H2n3 1_556 . 127.63
I7 N3 H3n3 1_556 . 88.33
C12 N3 H1n3 . . 109.47
C12 N3 H2n3 . . 109.48
C12 N3 H3n3 . . 109.47
H1n3 N3 H2n3 . . 109.47
H1n3 N3 H3n3 . . 109.46
H2n3 N3 H3n3 . . 109.47
I8 N4 I9 2_564 . 77.0(5)
I8 N4 C9 2_564 . 174(2)
I8 N4 H1n4 2_564 . 65.23
I8 N4 H2n4 2_564 . 70.63
I8 N4 H3n4 2_564 . 75.91
I9 N4 C9 . . 100.5(18)
I9 N4 H1n4 . . 92.13
I9 N4 H2n4 . . 24.76
I9 N4 H3n4 . . 133.52
C9 N4 H1n4 . . 109.47
C9 N4 H2n4 . . 109.47
C9 N4 H3n4 . . 109.47
H1n4 N4 H2n4 . . 109.46
H1n4 N4 H3n4 . . 109.48
H2n4 N4 H3n4 . . 109.48
C7 C4 C14 . . 109.5(18)
C7 C4 H1c4 . . 109.46
C7 C4 H2c4 . . 109.47
C14 C4 H1c4 . . 109.48
C14 C4 H2c4 . . 109.48
H1c4 C4 H2c4 . . 109.47
I1 N2 I3 1_545 1_545 72.6(2)
I1 N2 I6 1_545 . 143.0(4)
I1 N2 C5 1_545 . 88.8(7)
I1 N2 H1n2 1_545 . 79.87
I1 N2 H2n2 1_545 . 45.35
I1 N2 H3n2 1_545 . 154.01
I3 N2 I6 1_545 . 73.8(2)
I3 N2 C5 1_545 . 160.8(8)
I3 N2 H1n2 1_545 . 72.85
I3 N2 H2n2 1_545 . 53.61
I3 N2 H3n2 1_545 . 86.78
I6 N2 C5 . . 122.2(8)
I6 N2 H1n2 . . 104.51
I6 N2 H2n2 . . 100.97
I6 N2 H3n2 . . 12.95
C5 N2 H1n2 . . 109.48
C5 N2 H2n2 . . 109.48
C5 N2 H3n2 . . 109.48
H1n2 N2 H2n2 . . 109.47
H1n2 N2 H3n2 . . 109.46
H2n2 N2 H3n2 . . 109.47
C4 C7 C15 . . 109.5(19)
C4 C7 H1c7 . . 109.48
C4 C7 H2c7 . . 109.48
C15 C7 H1c7 . . 109.46
C15 C7 H2c7 . . 109.47
H1c7 C7 H2c7 . . 109.47
C8 C10 C11 . . 109.5(9)
C8 C10 H1c10 . . 109.47
C8 C10 H2c10 . . 109.47
C11 C10 H1c10 . . 109.48
C11 C10 H2c10 . . 109.48
H1c10 C10 H2c10 . . 109.47
N4 C9 H1c9 . . 109.47
N4 C9 H2c9 . . 109.48
N4 C9 H3c9 . . 109.47
H1c9 C9 H2c9 . . 109.48
H1c9 C9 H3c9 . . 109.46
H2c9 C9 H3c9 . . 109.47
C10 C11 H1c11 . . 109.47
C10 C11 H2c11 . . 109.46
C10 C11 H3c11 . . 109.46
H1c11 C11 H2c11 . . 109.48
H1c11 C11 H3c11 . . 109.48
H2c11 C11 H3c11 . . 109.48
N3 C12 H1c12 . . 109.47
N3 C12 H2c12 . . 109.47
N3 C12 H3c12 . . 109.47
H1c12 C12 H2c12 . . 109.47
H1c12 C12 H3c12 . . 109.47
H2c12 C12 H3c12 . . 109.48
C4 C14 C16 . . 109(2)
C4 C14 H1c14 . . 109.47
C4 C14 H2c14 . . 109.46
C16 C14 H1c14 . . 109.48
C16 C14 H2c14 . . 109.48
H1c14 C14 H2c14 . . 109.47
C7 C15 H1c15 . . 109.47
C7 C15 H2c15 . . 109.48
C7 C15 H3c15 . . 109.48
H1c15 C15 H2c15 . . 109.46
H1c15 C15 H3c15 . . 109.47
H2c15 C15 H3c15 . . 109.47
N1 C16 C14 . . 109(2)
N1 C16 H1c16 . . 109.48
N1 C16 H2c16 . . 109.48
C14 C16 H1c16 . . 109.47
C14 C16 H2c16 . . 109.47
H1c16 C16 H2c16 . . 109.47

loop_
_geom_bond_atom_site_label_1
_geom_bond_atom_site_label_2
_geom_bond_site_symmetry_2
_geom_bond_distance
Pb1 I1 . 3.0526(18)
Pb1 I3 . 3.1694(16)
Pb1 I3 2_574 3.1913(16)
Pb1 I6 . 3.1701(17)
Pb1 I6 2_564 3.1770(17)
Pb1 I8 2_564 3.3063(19)
Pb2 I4 . 3.1636(19)
Pb2 I8 2_564 3.156(2)
Pb2 I9 . 3.158(2)
Pb2 I9 2_574 3.169(2)
Pb2 I10 . 3.178(2)
Pb2 I10 2_565 3.170(2)
Pb3 I2 . 3.0468(17)
Pb3 I4 2_665 3.2967(18)
Pb3 I5 1_646 3.1705(16)
Pb3 I5 2_665 3.1709(16)
Pb3 I7 1_656 3.1651(15)
Pb3 I7 2_665 3.1790(15)
I1 N2 1_565 3.734(13)
I3 N2 1_565 3.817(12)
I5 N1 2_474 2.56(2)
I6 N2 . 3.740(12)
I7 N1 2_464 3.08(2)
I7 N3 1_554 3.84(4)
I8 N4 2_565 3.43(3)
I9 N4 . 3.74(3)
N1 C16 . 1.50(4)
N1 H1n1 . 0.87
N1 H2n1 . 0.8699
N1 H3n1 . 0.87
C8 C6 . 1.500(13)
C8 C10 . 1.500(14)
C8 H1c8 . 0.96
C8 H2c8 . 0.96
C5 C6 . 1.500(15)
C5 N2 . 1.500(15)
C5 H1c5 . 0.9599
C5 H2c5 . 0.96
C6 H1c6 . 0.96
C6 H2c6 . 0.96
N3 C12 . 1.50(5)
N3 H1n3 . 0.87
N3 H2n3 . 0.8699
N3 H3n3 . 0.8701
N4 C9 . 1.50(4)
N4 H1n4 . 0.87
N4 H2n4 . 0.87
N4 H3n4 . 0.8699
C4 C7 . 1.50(3)
C4 C14 . 1.50(4)
C4 H1c4 . 0.96
C4 H2c4 . 0.96
N2 H1n2 . 0.87
N2 H2n2 . 0.87
N2 H3n2 . 0.87
C7 C15 . 1.50(4)
C7 H1c7 . 0.9601
C7 H2c7 . 0.96
C10 C11 . 1.500(12)
C10 H1c10 . 0.96
C10 H2c10 . 0.96
C9 H1c9 . 0.96
C9 H2c9 . 0.96
C9 H3c9 . 0.9601
C11 H1c11 . 0.96
C11 H2c11 . 0.96
C11 H3c11 . 0.96
C12 H1c12 . 0.9601
C12 H2c12 . 0.9599
C12 H3c12 . 0.96
C14 C16 . 1.50(3)
C14 H1c14 . 0.9599
C14 H2c14 . 0.9601
C15 H1c15 . 0.9601
C15 H2c15 . 0.96
C15 H3c15 . 0.96
C16 H1c16 . 0.96
C16 H2c16 . 0.96

loop_
_geom_hbond_atom_site_label_D
_geom_hbond_atom_site_label_H
_geom_hbond_atom_site_label_A
_geom_hbond_site_symmetry_A
_geom_hbond_distance_DH
_geom_hbond_distance_HA
_geom_hbond_distance_DA
_geom_hbond_angle_DHA
N1 H1n1 I5 2_675 0.87 2.00 2.56(2) 121.20
N1 H2n1 I7 2_665 0.87 2.43 3.08(2) 132.00

loop_
_twin_individual_id
_twin_individual_mass_fraction_refined
_twin_individual_twin_matrix_11
_twin_individual_twin_matrix_12
_twin_individual_twin_matrix_13
_twin_individual_twin_matrix_21
_twin_individual_twin_matrix_22
_twin_individual_twin_matrix_23
_twin_individual_twin_matrix_31
_twin_individual_twin_matrix_32
_twin_individual_twin_matrix_33
1 0.513(10) 1 0 0 0 1 0 0 0 1
2 0.487(10) -1 0 0 0 1 0 0 0 -1

loop_
_restr_distance_atom_site_label_1
_restr_distance_atom_site_label_2
_restr_distance_target
_restr_distance_target_weight_param
N4 C9 1.5 0.001
N2 C5 1.5 0.001
C5 C6 1.5 0.001
C6 C8 1.5 0.001
C8 C10 1.5 0.001
C10 C11 1.5 0.001
N1 C16 1.5 0.001
C16 C14 1.5 0.001
C14 C4 1.5 0.001
C4 C7 1.5 0.001
C7 C15 1.5 0.001
N3 C12 1.5 0.001

loop_
_restr_angle_atom_site_label_1
_restr_angle_atom_site_label_2
_restr_angle_atom_site_label_3
_restr_angle_target
_restr_angle_target_weight_param
N2 C5 C6 109.47 0.01
C5 C6 C8 109.47 0.01
C6 C8 C10 109.47 0.01
C8 C10 C11 109.47 0.01
N1 C16 C14 109.47 0.01
C16 C14 C4 109.47 0.01
C14 C4 C7 109.47 0.01
C4 C7 C15 109.47 0.01
